data_2202880
loop_
_publ_author_name
'Li, Xiao-Fang'
'Feng, Ya-Qing'
'Gao, Bo'
'Li, Nan'

_publ_section_title
3'''-(2,6-Dichlorophenyl)-1'-methyl-4',4'''-diphenyl-4''',5'''-dihydro-indole-3-spiro-2'-pyrrolidine-3'-spiro-1''-cyclopentane-3''-spiro-5'''-[1,2]oxazole-2(3<i>H</i>),2''-dione
_journal_issue 11
_journal_name_full 'Acta Crystallographica Section E'
_journal_page_first o1659
_journal_page_last o1660
_journal_paper_doi 10.1107/S1600536803022001
_journal_volume 59
_journal_year 2003
_chemical_formula_iupac 'C36 H29 Cl2 N3 O3'
_chemical_formula_moiety 'C36 H29 Cl2 N3 O3'
_chemical_formula_sum 'C36 H29 Cl2 N3 O3'
_chemical_formula_weight 622.52
_chemical_melting_point .524E-305
_chemical_name_systematic
;3-(2,6-Dichlorophenyl)-1"-methyl-
4,4"-diphenyloxazole-5(4H)-spiro-2'-cyclopentane-
5'-spiro-3"-pyrrolidine-2"-spiro-3"'-1H-indole-
2"'(3"'H),1'-dione
;
_space_group_IT_number 14
_symmetry_cell_setting monoclinic
_symmetry_space_group_name_Hall '-P 2yn'
_symmetry_space_group_name_H-M 'P 1 21/n 1'
_cell_angle_alpha 90.00
_cell_angle_beta 92.958(6)
_cell_angle_gamma 90.00
_cell_formula_units_Z 4
_cell_length_a 12.622(4)
_cell_length_b 9.644(3)
_cell_length_c 24.576(9)
_cell_measurement_reflns_used 851
_cell_measurement_temperature 293(2)
_cell_measurement_theta_max 23.84
_cell_measurement_theta_min 2.66
_cell_volume 2987.6(17)
_computing_cell_refinement SMART
_computing_data_collection 'SMART (Bruker, 1997)'
_computing_data_reduction 'SAINT (Bruker, 1997)'
_computing_molecular_graphics 'SHELXTL (Bruker, 1997)'
_computing_publication_material SHELXTL
_computing_structure_refinement 'SHELXL97 (Sheldrick, 1997)'
_computing_structure_solution 'SHELXS97 (Sheldrick, 1997)'
_diffrn_ambient_temperature 293(2)
_diffrn_measured_fraction_theta_full 0.995
_diffrn_measured_fraction_theta_max 0.995
_diffrn_measurement_device_type 'Bruker SMART CCD area-detector'
_diffrn_measurement_method '\f and \w'
_diffrn_radiation_monochromator graphite
_diffrn_radiation_source 'fine-focus sealed tube'
_diffrn_radiation_type MoK\a
_diffrn_radiation_wavelength 0.71073
_diffrn_reflns_av_R_equivalents 0.0586
_diffrn_reflns_av_sigmaI/netI 0.0781
_diffrn_reflns_limit_h_max 12
_diffrn_reflns_limit_h_min -15
_diffrn_reflns_limit_k_max 12
_diffrn_reflns_limit_k_min -11
_diffrn_reflns_limit_l_max 22
_diffrn_reflns_limit_l_min -30
_diffrn_reflns_number 16632
_diffrn_reflns_theta_full 26.39
_diffrn_reflns_theta_max 26.39
_diffrn_reflns_theta_min 1.66
_diffrn_standards_decay_% 0
_diffrn_standards_interval_count 0
_diffrn_standards_interval_time 0
_diffrn_standards_number 0
_exptl_absorpt_coefficient_mu 0.260
_exptl_absorpt_correction_T_max 0.974
_exptl_absorpt_correction_T_min 0.873
_exptl_absorpt_correction_type multi-scan
_exptl_absorpt_process_details '(SADABS; Bruker, 1997)'
_exptl_crystal_colour colorless
_exptl_crystal_density_diffrn 1.384
_exptl_crystal_density_method 'not measured'
_exptl_crystal_description plate
_exptl_crystal_F_000 1296
_exptl_crystal_size_max 0.20
_exptl_crystal_size_mid 0.16
_exptl_crystal_size_min 0.10
_refine_diff_density_max 0.340
_refine_diff_density_min -0.269
_refine_ls_extinction_method none
_refine_ls_goodness_of_fit_ref 1.032
_refine_ls_hydrogen_treatment constr
_refine_ls_matrix_type full
_refine_ls_number_parameters 398
_refine_ls_number_reflns 6082
_refine_ls_number_restraints 0
_refine_ls_restrained_S_all 1.032
_refine_ls_R_factor_all 0.1307
_refine_ls_R_factor_gt 0.0611
_refine_ls_shift/su_max 0.001
_refine_ls_shift/su_mean 0.000
_refine_ls_structure_factor_coef Fsqd
_refine_ls_weighting_details 'calc w = 1/[\s^2^(Fo^2^)+(0.084P)^2^] where P = (Fo^2^+2Fc^2^)/3'
_refine_ls_weighting_scheme calc
_refine_ls_wR_factor_ref 0.1260
_reflns_number_gt 3405
_reflns_number_total 6082
_reflns_threshold_expression I>2\s(I)
_cod_data_source_file rn6000.cif
_cod_data_source_block I
_cod_depositor_comments
;
The following automatic conversions were performed:
'_symmetry_cell_setting' value 'Monoclinic' changed to 'monoclinic'
according to '/home/saulius/struct/CIF-dictionaries/cif_core.dic'
dictionary named 'cif_core.dic' version 2.4.1 from 2010-06-29.

Automatic conversion script
Id: cif_fix_enum 1527 2010-12-29 10:47:43Z saulius 

The following automatic conversions were performed:

'_symmetry_cell_setting' value 'Monoclinic' changed to 'monoclinic'
according to /home/saulius/struct/CIF-dictionaries/cif_core.dic
dictionary named 'cif_core.dic' version 2.4.1 from 2010-06-29.

Automatic conversion script
Id: cif_fix_values 1715 2011-07-08 13:25:40Z adriana 
;
_cod_original_cell_volume 2987.7(17)
_cod_original_sg_symbol_H-M 'P 21/n'
_cod_database_code 2202880
_cod_database_fobs_code 2202880

loop_
_symmetry_equiv_pos_as_xyz
'x, y, z'
'-x+1/2, y+1/2, -z+1/2'
'-x, -y, -z'
'x-1/2, -y-1/2, z-1/2'

loop_
_atom_site_label
_atom_site_fract_x
_atom_site_fract_y
_atom_site_fract_z
_atom_site_U_iso_or_equiv
_atom_site_adp_type
_atom_site_calc_flag
_atom_site_refinement_flags
_atom_site_occupancy
_atom_site_disorder_assembly
_atom_site_disorder_group
_atom_site_type_symbol
Cl1 0.44995(8) 0.43251(10) 0.22742(4) 0.0627(3) Uani d . 1 . . Cl
Cl2 0.20671(7) 0.54749(12) 0.39733(4) 0.0737(3) Uani d . 1 . . Cl
N1 0.39840(19) 0.3499(3) 0.38121(11) 0.0426(7) Uani d . 1 . . N
N2 0.92074(19) 0.5533(2) 0.43535(10) 0.0415(7) Uani d . 1 . . N
H2 0.9494 0.6047 0.4607 0.050 Uiso calc R 1 . . H
N3 0.89204(19) 0.2556(2) 0.35573(10) 0.0367(6) Uani d . 1 . . N
O1 0.62952(16) 0.2584(2) 0.32914(8) 0.0457(6) Uani d . 1 . . O
O2 0.48897(16) 0.3333(2) 0.41630(8) 0.0436(6) Uani d . 1 . . O
O3 0.96250(16) 0.3417(2) 0.47210(9) 0.0468(6) Uani d . 1 . . O
C1 0.6499(2) 0.3143(3) 0.37202(12) 0.0314(7) Uani d . 1 . . C
C2 0.5750(2) 0.4207(3) 0.39707(12) 0.0333(7) Uani d . 1 . . C
C3 0.6381(2) 0.4729(3) 0.44675(12) 0.0376(7) Uani d . 1 . . C
H3A 0.5918 0.5000 0.4752 0.045 Uiso calc R 1 . . H
H3B 0.6820 0.5513 0.4378 0.045 Uiso calc R 1 . . H
C4 0.7064(2) 0.3473(3) 0.46435(11) 0.0362(7) Uani d . 1 . . C
H4A 0.7658 0.3758 0.4884 0.043 Uiso calc R 1 . . H
H4B 0.6646 0.2797 0.4831 0.043 Uiso calc R 1 . . H
C5 0.7455(2) 0.2863(3) 0.41145(11) 0.0297(7) Uani d . 1 . . C
C6 0.5209(2) 0.5182(3) 0.35495(12) 0.0333(7) Uani d . 1 . . C
H6 0.5568 0.5095 0.3207 0.040 Uiso calc R 1 . . H
C7 0.4135(2) 0.4483(3) 0.34806(12) 0.0343(7) Uani d . 1 . . C
C8 0.3265(2) 0.4962(3) 0.31031(13) 0.0392(8) Uani d . 1 . . C
C9 0.3363(3) 0.4997(3) 0.25426(14) 0.0474(8) Uani d . 1 . . C
C10 0.2587(3) 0.5528(4) 0.21889(15) 0.0669(11) Uani d . 1 . . C
H10 0.2680 0.5537 0.1816 0.080 Uiso calc R 1 . . H
C11 0.1685(3) 0.6037(4) 0.23889(18) 0.0701(12) Uani d . 1 . . C
H11 0.1165 0.6417 0.2152 0.084 Uiso calc R 1 . . H
C12 0.1528(3) 0.5999(4) 0.29342(17) 0.0609(10) Uani d . 1 . . C
H12 0.0899 0.6328 0.3067 0.073 Uiso calc R 1 . . H
C13 0.2310(2) 0.5471(3) 0.32862(14) 0.0465(8) Uani d . 1 . . C
C14 0.5078(2) 0.6703(3) 0.36731(13) 0.0353(7) Uani d . 1 . . C
C15 0.4586(3) 0.7158(3) 0.41262(15) 0.0488(9) Uani d . 1 . . C
H15 0.4376 0.6516 0.4381 0.059 Uiso calc R 1 . . H
C16 0.4399(3) 0.8549(4) 0.42092(16) 0.0597(10) Uani d . 1 . . C
H16 0.4065 0.8840 0.4518 0.072 Uiso calc R 1 . . H
C17 0.4708(3) 0.9503(4) 0.38330(18) 0.0634(11) Uani d . 1 . . C
H17 0.4574 1.0441 0.3884 0.076 Uiso calc R 1 . . H
C18 0.5210(3) 0.9076(4) 0.33854(17) 0.0621(10) Uani d . 1 . . C
H18 0.5433 0.9723 0.3135 0.075 Uiso calc R 1 . . H
C19 0.5388(2) 0.7679(3) 0.33026(14) 0.0483(9) Uani d . 1 . . C
H19 0.5721 0.7392 0.2993 0.058 Uiso calc R 1 . . H
C20 0.8453(2) 0.3627(3) 0.38846(11) 0.0315(7) Uani d . 1 . . C
C21 0.8273(2) 0.4954(3) 0.35701(12) 0.0321(7) Uani d . 1 . . C
C22 0.7853(2) 0.5198(3) 0.30521(12) 0.0409(8) Uani d . 1 . . C
H22 0.7575 0.4471 0.2841 0.049 Uiso calc R 1 . . H
C23 0.7847(3) 0.6529(4) 0.28492(13) 0.0499(9) Uani d . 1 . . C
H23 0.7564 0.6700 0.2499 0.060 Uiso calc R 1 . . H
C24 0.8256(3) 0.7605(4) 0.31604(15) 0.0544(10) Uani d . 1 . . C
H24 0.8226 0.8502 0.3022 0.065 Uiso calc R 1 . . H
C25 0.8708(3) 0.7374(3) 0.36739(14) 0.0476(9) Uani d . 1 . . C
H25 0.8995 0.8100 0.3883 0.057 Uiso calc R 1 . . H
C26 0.8721(2) 0.6046(3) 0.38672(12) 0.0344(7) Uani d . 1 . . C
C27 0.9171(2) 0.4146(3) 0.43746(12) 0.0350(7) Uani d . 1 . . C
C28 0.8872(2) 0.1274(3) 0.38683(13) 0.0415(8) Uani d . 1 . . C
H28A 0.9426 0.1251 0.4157 0.050 Uiso calc R 1 . . H
H28B 0.8951 0.0475 0.3634 0.050 Uiso calc R 1 . . H
C29 0.7778(2) 0.1289(3) 0.41042(12) 0.0348(7) Uani d . 1 . . C
H29 0.7292 0.0836 0.3836 0.042 Uiso calc R 1 . . H
C30 0.7738(2) 0.0455(3) 0.46263(12) 0.0354(7) Uani d . 1 . . C
C31 0.7103(3) -0.0696(3) 0.46385(14) 0.0488(9) Uani d . 1 . . C
H31 0.6681 -0.0934 0.4331 0.059 Uiso calc R 1 . . H
C32 0.7081(3) -0.1514(4) 0.51041(16) 0.0590(10) Uani d . 1 . . C
H32 0.6643 -0.2289 0.5105 0.071 Uiso calc R 1 . . H
C33 0.7694(3) -0.1192(4) 0.55574(15) 0.0579(10) Uani d . 1 . . C
H33 0.7680 -0.1745 0.5867 0.069 Uiso calc R 1 . . H
C34 0.8328(3) -0.0050(4) 0.55531(15) 0.0580(10) Uani d . 1 . . C
H34 0.8746 0.0182 0.5863 0.070 Uiso calc R 1 . . H
C35 0.8357(3) 0.0767(4) 0.50916(14) 0.0526(9) Uani d . 1 . . C
H35 0.8799 0.1538 0.5094 0.063 Uiso calc R 1 . . H
C36 0.9971(3) 0.2876(3) 0.33692(15) 0.0558(10) Uani d . 1 . . C
H36A 0.9938 0.3715 0.3159 0.084 Uiso calc R 1 . . H
H36B 1.0206 0.2128 0.3147 0.084 Uiso calc R 1 . . H
H36C 1.0461 0.2994 0.3678 0.084 Uiso calc R 1 . . H

loop_
_atom_site_aniso_label
_atom_site_aniso_U_11
_atom_site_aniso_U_22
_atom_site_aniso_U_33
_atom_site_aniso_U_12
_atom_site_aniso_U_13
_atom_site_aniso_U_23
Cl1 0.0785(7) 0.0703(6) 0.0407(5) -0.0064(5) 0.0159(5) -0.0058(5)
Cl2 0.0514(6) 0.1156(9) 0.0549(6) 0.0077(5) 0.0092(5) -0.0127(6)
N1 0.0373(15) 0.0485(16) 0.0417(17) -0.0013(13) 0.0000(13) 0.0059(14)
N2 0.0519(16) 0.0283(14) 0.0423(17) -0.0070(12) -0.0152(13) -0.0041(12)
N3 0.0454(16) 0.0296(13) 0.0361(16) 0.0000(11) 0.0102(12) -0.0022(12)
O1 0.0535(14) 0.0507(13) 0.0319(13) 0.0043(11) -0.0068(11) -0.0114(11)
O2 0.0419(12) 0.0492(13) 0.0400(13) -0.0025(10) 0.0050(10) 0.0164(11)
O3 0.0563(14) 0.0354(12) 0.0462(14) -0.0029(10) -0.0216(11) 0.0057(11)
C1 0.0382(17) 0.0304(16) 0.0257(17) -0.0032(13) 0.0028(14) 0.0005(14)
C2 0.0367(16) 0.0349(17) 0.0288(17) -0.0021(14) 0.0060(13) 0.0025(14)
C3 0.0466(19) 0.0381(18) 0.0287(17) 0.0064(14) 0.0086(14) -0.0053(14)
C4 0.0431(18) 0.0430(18) 0.0225(16) 0.0032(15) 0.0012(13) -0.0009(14)
C5 0.0347(17) 0.0295(16) 0.0246(16) 0.0010(13) -0.0018(13) -0.0014(13)
C6 0.0348(17) 0.0372(17) 0.0282(16) 0.0003(13) 0.0053(13) 0.0056(14)
C7 0.0409(18) 0.0331(17) 0.0293(17) -0.0020(14) 0.0051(14) 0.0031(14)
C8 0.0403(18) 0.0377(18) 0.0390(19) -0.0064(14) -0.0043(15) -0.0001(15)
C9 0.056(2) 0.047(2) 0.039(2) -0.0117(17) -0.0030(17) 0.0026(17)
C10 0.078(3) 0.084(3) 0.037(2) -0.011(2) -0.012(2) 0.008(2)
C11 0.070(3) 0.071(3) 0.066(3) 0.001(2) -0.028(2) 0.008(2)
C12 0.042(2) 0.062(2) 0.078(3) 0.0057(17) -0.012(2) 0.000(2)
C13 0.042(2) 0.049(2) 0.048(2) -0.0051(16) -0.0030(17) -0.0027(17)
C14 0.0329(16) 0.0325(17) 0.040(2) -0.0006(13) -0.0007(14) 0.0065(15)
C15 0.054(2) 0.039(2) 0.054(2) 0.0006(16) 0.0149(18) 0.0045(17)
C16 0.062(2) 0.045(2) 0.073(3) 0.0063(18) 0.017(2) -0.003(2)
C17 0.064(2) 0.036(2) 0.090(3) 0.0077(18) 0.002(2) 0.004(2)
C18 0.070(3) 0.044(2) 0.072(3) -0.0019(19) 0.006(2) 0.021(2)
C19 0.047(2) 0.048(2) 0.050(2) 0.0002(16) 0.0021(17) 0.0108(18)
C20 0.0375(17) 0.0279(16) 0.0287(17) -0.0007(13) -0.0007(13) -0.0016(13)
C21 0.0361(16) 0.0305(16) 0.0299(17) -0.0006(13) 0.0040(13) 0.0004(14)
C22 0.051(2) 0.0398(19) 0.0313(18) -0.0048(15) 0.0003(15) 0.0000(15)
C23 0.058(2) 0.058(2) 0.034(2) -0.0044(18) 0.0007(16) 0.0186(18)
C24 0.063(2) 0.042(2) 0.058(3) -0.0080(18) -0.002(2) 0.0218(19)
C25 0.058(2) 0.0294(17) 0.054(2) -0.0089(15) -0.0081(18) 0.0038(16)
C26 0.0365(17) 0.0314(17) 0.0349(18) -0.0017(13) -0.0026(14) 0.0014(14)
C27 0.0389(18) 0.0303(17) 0.0353(18) -0.0054(14) -0.0020(15) 0.0007(15)
C28 0.052(2) 0.0267(17) 0.046(2) 0.0019(14) 0.0069(16) -0.0018(15)
C29 0.0410(17) 0.0288(16) 0.0342(18) -0.0032(13) -0.0018(14) 0.0001(14)
C30 0.0377(17) 0.0279(16) 0.0404(19) 0.0005(14) 0.0002(14) 0.0041(14)
C31 0.061(2) 0.042(2) 0.044(2) -0.0110(17) 0.0021(17) -0.0004(17)
C32 0.079(3) 0.038(2) 0.061(3) -0.0148(18) 0.012(2) 0.0078(19)
C33 0.072(3) 0.049(2) 0.053(2) 0.0064(19) 0.005(2) 0.0201(19)
C34 0.056(2) 0.065(2) 0.051(2) 0.000(2) -0.0108(18) 0.020(2)
C35 0.053(2) 0.050(2) 0.053(2) -0.0137(17) -0.0107(18) 0.0131(19)
C36 0.056(2) 0.049(2) 0.064(3) 0.0009(17) 0.0224(19) -0.0027(19)

loop_
_atom_type_symbol
_atom_type_description
_atom_type_scat_dispersion_real
_atom_type_scat_dispersion_imag
_atom_type_scat_source
C C 0.0033 0.0016 'International Tables Vol C Tables 4.2.6.8 and 6.1.1.4'
H H 0.0000 0.0000 'International Tables Vol C Tables 4.2.6.8 and 6.1.1.4'
N N 0.0061 0.0033 'International Tables Vol C Tables 4.2.6.8 and 6.1.1.4'
O O 0.0106 0.0060 'International Tables Vol C Tables 4.2.6.8 and 6.1.1.4'
Cl Cl 0.1484 0.1585 'International Tables Vol C Tables 4.2.6.8 and 6.1.1.4'

loop_
_geom_angle_atom_site_label_1
_geom_angle_atom_site_label_2
_geom_angle_atom_site_label_3
_geom_angle
C7 N1 O2 109.5(2)
C27 N2 C26 111.7(2)
C27 N2 H2 124.1
C26 N2 H2 124.1
C20 N3 C28 106.5(2)
C20 N3 C36 115.3(2)
C28 N3 C36 114.1(2)
N1 O2 C2 109.1(2)
O1 C1 C5 127.0(3)
O1 C1 C2 122.8(3)
C5 C1 C2 110.1(2)
O2 C2 C3 107.4(2)
O2 C2 C6 104.9(2)
C3 C2 C6 122.7(2)
O2 C2 C1 103.0(2)
C3 C2 C1 103.6(2)
C6 C2 C1 113.5(2)
C2 C3 C4 103.3(2)
C2 C3 H3A 111.1
C4 C3 H3A 111.1
C2 C3 H3B 111.1
C4 C3 H3B 111.1
H3A C3 H3B 109.1
C5 C4 C3 105.3(2)
C5 C4 H4A 110.7
C3 C4 H4A 110.7
C5 C4 H4B 110.7
C3 C4 H4B 110.7
H4A C4 H4B 108.8
C4 C5 C1 101.1(2)
C4 C5 C29 118.6(2)
C1 C5 C29 110.9(2)
C4 C5 C20 114.9(2)
C1 C5 C20 107.9(2)
C29 C5 C20 103.3(2)
C14 C6 C7 110.4(2)
C14 C6 C2 120.7(3)
C7 C6 C2 99.6(2)
C14 C6 H6 108.5
C7 C6 H6 108.5
C2 C6 H6 108.5
N1 C7 C8 120.3(3)
N1 C7 C6 115.1(3)
C8 C7 C6 124.3(3)
C9 C8 C13 115.7(3)
C9 C8 C7 122.0(3)
C13 C8 C7 122.3(3)
C10 C9 C8 122.6(3)
C10 C9 Cl1 118.3(3)
C8 C9 Cl1 119.1(3)
C11 C10 C9 119.4(4)
C11 C10 H10 120.3
C9 C10 H10 120.3
C10 C11 C12 120.9(4)
C10 C11 H11 119.6
C12 C11 H11 119.6
C11 C12 C13 119.5(4)
C11 C12 H12 120.3
C13 C12 H12 120.3
C12 C13 C8 122.0(3)
C12 C13 Cl2 117.0(3)
C8 C13 Cl2 120.9(3)
C15 C14 C19 118.2(3)
C15 C14 C6 122.2(3)
C19 C14 C6 119.5(3)
C14 C15 C16 121.2(3)
C14 C15 H15 119.4
C16 C15 H15 119.4
C17 C16 C15 119.7(3)
C17 C16 H16 120.2
C15 C16 H16 120.2
C18 C17 C16 120.0(3)
C18 C17 H17 120.0
C16 C17 H17 120.0
C17 C18 C19 120.0(3)
C17 C18 H18 120.0
C19 C18 H18 120.0
C14 C19 C18 120.9(3)
C14 C19 H19 119.5
C18 C19 H19 119.5
N3 C20 C21 112.0(2)
N3 C20 C27 114.9(2)
C21 C20 C27 101.0(2)
N3 C20 C5 102.7(2)
C21 C20 C5 118.3(2)
C27 C20 C5 108.4(2)
C22 C21 C26 119.1(3)
C22 C21 C20 131.4(3)
C26 C21 C20 109.2(2)
C21 C22 C23 119.3(3)
C21 C22 H22 120.3
C23 C22 H22 120.3
C24 C23 C22 120.5(3)
C24 C23 H23 119.7
C22 C23 H23 119.7
C23 C24 C25 121.0(3)
C23 C24 H24 119.5
C25 C24 H24 119.5
C26 C25 C24 117.9(3)
C26 C25 H25 121.1
C24 C25 H25 121.1
C25 C26 C21 122.1(3)
C25 C26 N2 128.5(3)
C21 C26 N2 109.2(2)
O3 C27 N2 125.8(3)
O3 C27 C20 126.0(3)
N2 C27 C20 108.2(2)
N3 C28 C29 104.8(2)
N3 C28 H28A 110.8
C29 C28 H28A 110.8
N3 C28 H28B 110.8
C29 C28 H28B 110.8
H28A C28 H28B 108.9
C30 C29 C28 112.8(2)
C30 C29 C5 118.5(2)
C28 C29 C5 104.8(2)
C30 C29 H29 106.7
C28 C29 H29 106.7
C5 C29 H29 106.7
C31 C30 C35 117.6(3)
C31 C30 C29 119.5(3)
C35 C30 C29 122.8(3)
C30 C31 C32 120.9(3)
C30 C31 H31 119.5
C32 C31 H31 119.5
C33 C32 C31 120.7(3)
C33 C32 H32 119.7
C31 C32 H32 119.7
C32 C33 C34 119.2(3)
C32 C33 H33 120.4
C34 C33 H33 120.4
C33 C34 C35 120.5(3)
C33 C34 H34 119.8
C35 C34 H34 119.8
C34 C35 C30 121.1(3)
C34 C35 H35 119.5
C30 C35 H35 119.5
N3 C36 H36A 109.5
N3 C36 H36B 109.5
H36A C36 H36B 109.5
N3 C36 H36C 109.5
H36A C36 H36C 109.5
H36B C36 H36C 109.5

loop_
_geom_bond_atom_site_label_1
_geom_bond_atom_site_label_2
_geom_bond_site_symmetry_2
_geom_bond_distance
_geom_bond_publ_flag
Cl1 C9 . 1.735(4) ?
Cl2 C13 . 1.732(4) ?
N1 C7 . 1.271(3) ?
N1 O2 . 1.405(3) ?
N2 C27 . 1.340(4) ?
N2 C26 . 1.405(4) ?
N2 H2 . 0.8600 ?
N3 C20 . 1.453(3) ?
N3 C28 . 1.457(4) ?
N3 C36 . 1.460(4) ?
O1 C1 . 1.200(3) ?
O2 C2 . 1.472(3) ?
O3 C27 . 1.223(3) ?
C1 C5 . 1.532(4) ?
C1 C2 . 1.544(4) ?
C2 C3 . 1.509(4) ?
C2 C6 . 1.533(4) ?
C3 C4 . 1.536(4) ?
C3 H3A . 0.9700 ?
C3 H3B . 0.9700 ?
C4 C5 . 1.531(4) ?
C4 H4A . 0.9700 ?
C4 H4B . 0.9700 ?
C5 C29 . 1.573(4) ?
C5 C20 . 1.588(4) ?
C6 C14 . 1.509(4) ?
C6 C7 . 1.515(4) ?
C6 H6 . 0.9800 ?
C7 C8 . 1.475(4) ?
C8 C9 . 1.390(4) ?
C8 C13 . 1.397(4) ?
C9 C10 . 1.375(5) ?
C10 C11 . 1.356(5) ?
C10 H10 . 0.9300 ?
C11 C12 . 1.365(5) ?
C11 H11 . 0.9300 ?
C12 C13 . 1.376(4) ?
C12 H12 . 0.9300 ?
C14 C15 . 1.374(4) ?
C14 C19 . 1.380(4) ?
C15 C16 . 1.379(4) ?
C15 H15 . 0.9300 ?
C16 C17 . 1.376(5) ?
C16 H16 . 0.9300 ?
C17 C18 . 1.362(5) ?
C17 H17 . 0.9300 ?
C18 C19 . 1.383(5) ?
C18 H18 . 0.9300 ?
C19 H19 . 0.9300 ?
C20 C21 . 1.507(4) ?
C20 C27 . 1.552(4) ?
C21 C22 . 1.374(4) ?
C21 C26 . 1.385(4) ?
C22 C23 . 1.377(4) ?
C22 H22 . 0.9300 ?
C23 C24 . 1.374(5) ?
C23 H23 . 0.9300 ?
C24 C25 . 1.376(5) ?
C24 H24 . 0.9300 ?
C25 C26 . 1.366(4) ?
C25 H25 . 0.9300 ?
C28 C29 . 1.525(4) ?
C28 H28A . 0.9700 ?
C28 H28B . 0.9700 ?
C29 C30 . 1.517(4) ?
C29 H29 . 0.9800 ?
C30 C31 . 1.370(4) ?
C30 C35 . 1.384(4) ?
C31 C32 . 1.391(4) ?
C31 H31 . 0.9300 ?
C32 C33 . 1.359(5) ?
C32 H32 . 0.9300 ?
C33 C34 . 1.362(5) ?
C33 H33 . 0.9300 ?
C34 C35 . 1.383(4) ?
C34 H34 . 0.9300 ?
C35 H35 . 0.9300 ?
C36 H36A . 0.9600 ?
C36 H36B . 0.9600 ?
C36 H36C . 0.9600 ?

loop_
_geom_torsion_atom_site_label_1
_geom_torsion_atom_site_label_2
_geom_torsion_atom_site_label_3
_geom_torsion_atom_site_label_4
_geom_torsion
C7 N1 O2 C2 -8.6(3)
N1 O2 C2 C3 145.1(2)
N1 O2 C2 C6 13.1(3)
N1 O2 C2 C1 -105.9(2)
O1 C1 C2 O2 74.1(3)
C5 C1 C2 O2 -101.9(2)
O1 C1 C2 C3 -174.1(3)
C5 C1 C2 C3 9.9(3)
O1 C1 C2 C6 -38.8(4)
C5 C1 C2 C6 145.2(2)
O2 C2 C3 C4 77.7(3)
C6 C2 C3 C4 -160.9(3)
C1 C2 C3 C4 -30.9(3)
C2 C3 C4 C5 42.1(3)
C3 C4 C5 C1 -34.5(3)
C3 C4 C5 C29 -155.9(2)
C3 C4 C5 C20 81.3(3)
O1 C1 C5 C4 -160.6(3)
C2 C1 C5 C4 15.2(3)
O1 C1 C5 C29 -33.9(4)
C2 C1 C5 C29 141.8(2)
O1 C1 C5 C20 78.5(3)
C2 C1 C5 C20 -105.7(2)
O2 C2 C6 C14 109.0(3)
C3 C2 C6 C14 -13.6(4)
C1 C2 C6 C14 -139.3(3)
O2 C2 C6 C7 -11.8(3)
C3 C2 C6 C7 -134.3(3)
C1 C2 C6 C7 99.9(3)
O2 N1 C7 C8 -173.9(2)
O2 N1 C7 C6 0.1(3)
C14 C6 C7 N1 -120.2(3)
C2 C6 C7 N1 7.7(3)
C14 C6 C7 C8 53.5(4)
C2 C6 C7 C8 -178.5(3)
N1 C7 C8 C9 -124.0(3)
C6 C7 C8 C9 62.5(4)
N1 C7 C8 C13 59.1(4)
C6 C7 C8 C13 -114.3(3)
C13 C8 C9 C10 1.6(5)
C7 C8 C9 C10 -175.5(3)
C13 C8 C9 Cl1 -177.5(2)
C7 C8 C9 Cl1 5.4(4)
C8 C9 C10 C11 -0.2(6)
Cl1 C9 C10 C11 178.9(3)
C9 C10 C11 C12 -1.6(6)
C10 C11 C12 C13 1.8(6)
C11 C12 C13 C8 -0.3(5)
C11 C12 C13 Cl2 179.2(3)
C9 C8 C13 C12 -1.3(5)
C7 C8 C13 C12 175.7(3)
C9 C8 C13 Cl2 179.2(2)
C7 C8 C13 Cl2 -3.7(4)
C7 C6 C14 C15 60.4(4)
C2 C6 C14 C15 -54.9(4)
C7 C6 C14 C19 -114.7(3)
C2 C6 C14 C19 130.0(3)
C19 C14 C15 C16 0.4(5)
C6 C14 C15 C16 -174.7(3)
C14 C15 C16 C17 0.0(5)
C15 C16 C17 C18 -1.0(6)
C16 C17 C18 C19 1.4(6)
C15 C14 C19 C18 0.1(5)
C6 C14 C19 C18 175.4(3)
C17 C18 C19 C14 -1.0(5)
C28 N3 C20 C21 -169.8(2)
C36 N3 C20 C21 62.6(3)
C28 N3 C20 C27 75.7(3)
C36 N3 C20 C27 -51.9(3)
C28 N3 C20 C5 -41.7(3)
C36 N3 C20 C5 -169.4(2)
C4 C5 C20 N3 155.9(2)
C1 C5 C20 N3 -92.3(2)
C29 C5 C20 N3 25.2(3)
C4 C5 C20 C21 -80.1(3)
C1 C5 C20 C21 31.7(3)
C29 C5 C20 C21 149.1(2)
C4 C5 C20 C27 33.9(3)
C1 C5 C20 C27 145.7(2)
C29 C5 C20 C27 -96.8(2)
N3 C20 C21 C22 45.1(4)
C27 C20 C21 C22 167.8(3)
C5 C20 C21 C22 -74.1(4)
N3 C20 C21 C26 -128.3(3)
C27 C20 C21 C26 -5.5(3)
C5 C20 C21 C26 112.5(3)
C26 C21 C22 C23 -2.7(4)
C20 C21 C22 C23 -175.5(3)
C21 C22 C23 C24 -0.1(5)
C22 C23 C24 C25 2.0(5)
C23 C24 C25 C26 -1.0(5)
C24 C25 C26 C21 -1.8(5)
C24 C25 C26 N2 174.3(3)
C22 C21 C26 C25 3.7(5)
C20 C21 C26 C25 178.0(3)
C22 C21 C26 N2 -173.0(3)
C20 C21 C26 N2 1.2(3)
C27 N2 C26 C25 -171.9(3)
C27 N2 C26 C21 4.6(4)
C26 N2 C27 O3 172.0(3)
C26 N2 C27 C20 -8.1(3)
N3 C20 C27 O3 -51.2(4)
C21 C20 C27 O3 -171.9(3)
C5 C20 C27 O3 63.0(4)
N3 C20 C27 N2 128.9(3)
C21 C20 C27 N2 8.2(3)
C5 C20 C27 N2 -116.9(3)
C20 N3 C28 C29 41.8(3)
C36 N3 C28 C29 170.2(2)
N3 C28 C29 C30 -153.7(2)
N3 C28 C29 C5 -23.3(3)
C4 C5 C29 C30 -2.8(4)
C1 C5 C29 C30 -119.0(3)
C20 C5 C29 C30 125.6(3)
C4 C5 C29 C28 -129.6(3)
C1 C5 C29 C28 114.1(3)
C20 C5 C29 C28 -1.2(3)
C28 C29 C30 C31 -116.0(3)
C5 C29 C30 C31 121.0(3)
C28 C29 C30 C35 60.9(4)
C5 C29 C30 C35 -62.1(4)
C35 C30 C31 C32 0.3(5)
C29 C30 C31 C32 177.4(3)
C30 C31 C32 C33 -0.3(5)
C31 C32 C33 C34 0.4(6)
C32 C33 C34 C35 -0.5(6)
C33 C34 C35 C30 0.6(6)
C31 C30 C35 C34 -0.5(5)
C29 C30 C35 C34 -177.4(3)
